data_7045694
loop_
_publ_author_name
'Iglesias-Sig\"uenza, Javier'
'Izquierdo, Cristina'
'D\'iez, Elena'
'Fern\'andez, Rosario'
'Lassaletta, Jos\'e M'

_publ_section_title
;
 N-Heterotricyclic cationic carbene ligands. Synthesis, reactivity and
 coordination chemistry.
;
_journal_issue 15
_journal_name_full 'Dalton transactions (Cambridge, England : 2003)'
_journal_page_first 5196
_journal_page_last 5206
_journal_paper_doi 10.1039/c8dt00213d
_journal_volume 47
_journal_year 2018
_chemical_formula_sum 'C30 H34 Cl F3 N3 O3 Rh S'
_chemical_formula_weight 712.02
_space_group_IT_number 15
_space_group_name_Hall '-C 2yc'
_space_group_name_H-M_alt 'C 1 2/c 1'
_symmetry_cell_setting monoclinic
_symmetry_space_group_name_Hall '-C 2yc'
_symmetry_space_group_name_H-M 'C 1 2/c 1'
_atom_sites_solution_hydrogens geom
_atom_sites_solution_primary direct
_atom_sites_solution_secondary difmap
_audit_creation_method SHELXL-97
_audit_update_record
;
2017-12-28 deposited with the CCDC.
2018-02-20 downloaded from the CCDC.
;
_cell_angle_alpha 90.00
_cell_angle_beta 92.265(2)
_cell_angle_gamma 90.00
_cell_formula_units_Z 8
_cell_length_a 32.9652(17)
_cell_length_b 7.9318(5)
_cell_length_c 22.4318(13)
_cell_measurement_reflns_used 9882
_cell_measurement_temperature 273(2)
_cell_measurement_theta_max 22.03
_cell_measurement_theta_min 2.20
_cell_volume 5860.7(6)
_computing_cell_refinement 'Bruker SAINT'
_computing_data_collection 'Bruker APEX2'
_computing_data_reduction 'Bruker SAINT'
_computing_molecular_graphics 'Bruker SHELXTL'
_computing_publication_material 'Bruker SHELXTL'
_computing_structure_refinement 'SHELXL-97 (Sheldrick, 2008)'
_computing_structure_solution 'SHELXS-97 (Sheldrick, 2008)'
_diffrn_ambient_temperature 273(2)
_diffrn_measured_fraction_theta_full 0.991
_diffrn_measured_fraction_theta_max 0.991
_diffrn_measurement_device_type 'Bruker APEX-II CCD'
_diffrn_measurement_method '\f and \w scans'
_diffrn_radiation_monochromator graphite
_diffrn_radiation_source 'fine-focus sealed tube'
_diffrn_radiation_type AgK\a
_diffrn_radiation_wavelength 0.56086
_diffrn_reflns_av_R_equivalents 0.0664
_diffrn_reflns_av_sigmaI/netI 0.0432
_diffrn_reflns_limit_h_max 43
_diffrn_reflns_limit_h_min -43
_diffrn_reflns_limit_k_max 10
_diffrn_reflns_limit_k_min -10
_diffrn_reflns_limit_l_max 30
_diffrn_reflns_limit_l_min -29
_diffrn_reflns_number 47172
_diffrn_reflns_theta_full 22.03
_diffrn_reflns_theta_max 22.03
_diffrn_reflns_theta_min 1.70
_exptl_absorpt_coefficient_mu 0.427
_exptl_absorpt_correction_T_max 0.9873
_exptl_absorpt_correction_T_min 0.8581
_exptl_absorpt_correction_type multi-scan
_exptl_absorpt_process_details
; 
 SADABS, Bruker (2006). APEX 2. Version 2.1. Bruker Analytical
 X-ray Solutions, Madison, Wisconsin, USA. 
;
_exptl_crystal_colour orange
_exptl_crystal_density_diffrn 1.614
_exptl_crystal_density_method 'not measured'
_exptl_crystal_description Needle
_exptl_crystal_F_000 2912
_exptl_crystal_size_max 0.37
_exptl_crystal_size_mid 0.09
_exptl_crystal_size_min 0.03
_refine_diff_density_max 1.022
_refine_diff_density_min -1.184
_refine_diff_density_rms 0.110
_refine_ls_extinction_method none
_refine_ls_goodness_of_fit_ref 0.885
_refine_ls_hydrogen_treatment mixed
_refine_ls_matrix_type full
_refine_ls_number_parameters 384
_refine_ls_number_reflns 7276
_refine_ls_number_restraints 0
_refine_ls_restrained_S_all 0.885
_refine_ls_R_factor_all 0.0480
_refine_ls_R_factor_gt 0.0361
_refine_ls_shift/su_max 0.003
_refine_ls_shift/su_mean 0.000
_refine_ls_structure_factor_coef Fsqd
_refine_ls_weighting_details 'calc w=1/[\s^2^(Fo^2^)+(0.1000P)^2^+4.0000P] where P=(Fo^2^+2Fc^2^)/3'
_refine_ls_weighting_scheme calc
_refine_ls_wR_factor_gt 0.1093
_refine_ls_wR_factor_ref 0.1192
_reflns_number_gt 6136
_reflns_number_total 7276
_reflns_threshold_expression >2sigma(I)
_cod_data_source_file c8dt00213d2.cif
_cod_data_source_block ag_igl4617a_0m
_cod_depositor_comments
;
The following automatic conversions were performed:

'_symmetry_cell_setting' value 'Monoclinic' changed to 'monoclinic'
according to
/home/data/users/saulius/crontab/automatic-downloads/rss-feeds/RSC/lib/dictionaries/cif_core.dic
dictionary named 'cif_core.dic' version 2.4.2 from 2011-04-26.

Automatic conversion script
Id: cif_fix_values 4973 2017-02-22 13:04:09Z antanas 

 Adding full bibliography for 7045692--7045698.cif.
;
_cod_original_sg_symbol_H-M C2/c
_cod_database_code 7045694

loop_
_symmetry_equiv_pos_as_xyz
'x, y, z'
'-x, y, -z+1/2'
'x+1/2, y+1/2, z'
'-x+1/2, y+1/2, -z+1/2'
'-x, -y, -z'
'x, -y, z-1/2'
'-x+1/2, -y+1/2, -z'
'x+1/2, -y+1/2, z-1/2'

loop_
_atom_site_label
_atom_site_type_symbol
_atom_site_fract_x
_atom_site_fract_y
_atom_site_fract_z
_atom_site_U_iso_or_equiv
_atom_site_adp_type
_atom_site_occupancy
_atom_site_symmetry_multiplicity
_atom_site_calc_flag
_atom_site_refinement_flags
Rh1 Rh 0.605923(6) 0.66366(2) 0.770481(8) 0.00705(8) Uani 1 1 d .
Cl1 Cl 0.573593(19) 0.89843(8) 0.72237(3) 0.01364(14) Uani 1 1 d .
N1 N 0.63790(6) 0.9122(3) 0.87306(9) 0.0076(4) Uani 1 1 d .
N2 N 0.67123(6) 0.9092(3) 0.79351(9) 0.0086(4) Uani 1 1 d .
N3 N 0.68888(6) 1.0309(3) 0.82987(9) 0.0105(4) Uani 1 1 d .
C1 C 0.64015(8) 0.8324(3) 0.81701(11) 0.0090(5) Uani 1 1 d .
C2 C 0.66870(7) 1.0303(3) 0.88052(11) 0.0097(5) Uani 1 1 d .
C3 C 0.67522(8) 1.1220(3) 0.93220(11) 0.0115(5) Uani 1 1 d .
H3 H 0.6965 1.1985 0.9363 0.014 Uiso 1 1 calc R
C4 C 0.64882(8) 1.0958(3) 0.97782(11) 0.0109(5) Uani 1 1 d .
C5 C 0.65399(9) 1.1796(3) 1.03425(12) 0.0153(5) Uani 1 1 d .
H5 H 0.6761 1.2506 1.0413 0.018 Uiso 1 1 calc R
C6 C 0.62698(10) 1.1565(4) 1.07737(12) 0.0198(6) Uani 1 1 d .
H6 H 0.6308 1.2122 1.1136 0.024 Uiso 1 1 calc R
C7 C 0.59290(9) 1.0483(4) 1.06819(12) 0.0191(6) Uani 1 1 d .
H7 H 0.5743 1.0363 1.0980 0.023 Uiso 1 1 calc R
C8 C 0.58728(8) 0.9626(4) 1.01619(11) 0.0163(5) Uani 1 1 d .
H8 H 0.5651 0.8911 1.0109 0.020 Uiso 1 1 calc R
C9 C 0.61529(8) 0.9811(3) 0.96908(11) 0.0111(5) Uani 1 1 d .
C10 C 0.61055(7) 0.8853(3) 0.91735(11) 0.0091(5) Uani 1 1 d .
C11 C 0.57867(7) 0.7522(3) 0.91137(11) 0.0110(5) Uani 1 1 d .
C12 C 0.53986(8) 0.7900(3) 0.88714(10) 0.0110(5) Uani 1 1 d .
C13 C 0.50982(8) 0.6673(3) 0.89020(12) 0.0130(5) Uani 1 1 d .
H13 H 0.4841 0.6897 0.8734 0.016 Uiso 1 1 calc R
C14 C 0.51703(8) 0.5121(3) 0.91757(11) 0.0135(5) Uani 1 1 d .
C15 C 0.55555(8) 0.4803(3) 0.94280(11) 0.0131(5) Uani 1 1 d .
H15 H 0.5607 0.3771 0.9613 0.016 Uiso 1 1 calc R
C16 C 0.58672(8) 0.5997(3) 0.94108(11) 0.0116(5) Uani 1 1 d .
C17 C 0.53027(8) 0.9609(3) 0.86139(12) 0.0141(5) Uani 1 1 d .
H17A H 0.5030 0.9614 0.8446 0.021 Uiso 1 1 calc R
H17B H 0.5489 0.9863 0.8308 0.021 Uiso 1 1 calc R
H17C H 0.5328 1.0444 0.8923 0.021 Uiso 1 1 calc R
C18 C 0.48417(9) 0.3808(4) 0.92072(12) 0.0172(5) Uani 1 1 d .
H18A H 0.4812 0.3236 0.8831 0.026 Uiso 1 1 calc R
H18B H 0.4590 0.4343 0.9296 0.026 Uiso 1 1 calc R
H18C H 0.4913 0.3008 0.9515 0.026 Uiso 1 1 calc R
C19 C 0.62682(8) 0.5665(4) 0.97376(12) 0.0161(5) Uani 1 1 d .
H19A H 0.6483 0.6188 0.9527 0.024 Uiso 1 1 calc R
H19B H 0.6315 0.4471 0.9760 0.024 Uiso 1 1 calc R
H19C H 0.6262 0.6123 1.0133 0.024 Uiso 1 1 calc R
C20 C 0.68628(8) 0.8857(3) 0.73350(10) 0.0115(5) Uani 1 1 d .
H20A H 0.6705 0.8004 0.7130 0.017 Uiso 1 1 calc R
H20B H 0.7142 0.8513 0.7364 0.017 Uiso 1 1 calc R
H20C H 0.6840 0.9898 0.7118 0.017 Uiso 1 1 calc R
C21 C 0.72813(8) 1.1084(3) 0.81897(11) 0.0133(5) Uani 1 1 d .
H21A H 0.7323 1.2033 0.8451 0.020 Uiso 1 1 calc R
H21B H 0.7285 1.1455 0.7783 0.020 Uiso 1 1 calc R
H21C H 0.7494 1.0274 0.8264 0.020 Uiso 1 1 calc R
C22 C 0.55755(7) 0.4920(3) 0.73980(11) 0.0106(5) Uani 1 1 d .
H22 H 0.5315 0.5473 0.7305 0.013 Uiso 1 1 calc R
C23 C 0.58470(7) 0.5022(3) 0.69520(11) 0.0109(5) Uani 1 1 d .
H23 H 0.5746 0.5649 0.6600 0.013 Uiso 1 1 calc R
C24 C 0.62678(8) 0.4429(3) 0.81664(11) 0.0109(5) Uani 1 1 d .
H24 H 0.6374 0.4646 0.8573 0.013 Uiso 1 1 calc R
C25 C 0.65386(7) 0.4874(3) 0.77209(11) 0.0112(5) Uani 1 1 d .
H25 H 0.6797 0.5330 0.7879 0.013 Uiso 1 1 calc R
C26 C 0.55514(8) 0.3468(3) 0.78299(12) 0.0131(5) Uani 1 1 d .
H26A H 0.5437 0.2498 0.7621 0.016 Uiso 1 1 calc R
H26B H 0.5369 0.3771 0.8142 0.016 Uiso 1 1 calc R
C27 C 0.59699(8) 0.2971(3) 0.81203(12) 0.0137(5) Uani 1 1 d .
H27A H 0.5929 0.2531 0.8517 0.016 Uiso 1 1 calc R
H27B H 0.6087 0.2077 0.7887 0.016 Uiso 1 1 calc R
C28 C 0.61495(8) 0.3645(3) 0.68170(12) 0.0139(5) Uani 1 1 d .
H28A H 0.6176 0.3557 0.6389 0.017 Uiso 1 1 calc R
H28B H 0.6052 0.2572 0.6961 0.017 Uiso 1 1 calc R
C29 C 0.65664(8) 0.4040(3) 0.71181(12) 0.0143(5) Uani 1 1 d .
H29A H 0.6719 0.2998 0.7166 0.017 Uiso 1 1 calc R
H29B H 0.6716 0.4773 0.6859 0.017 Uiso 1 1 calc R
C30 C 0.78503(8) 0.7210(3) 0.92450(11) 0.0133(5) Uani 1 1 d .
S1 S 0.745093(19) 0.62675(8) 0.87645(3) 0.01165(14) Uani 1 1 d .
F1 F 0.78138(6) 0.8885(2) 0.92644(8) 0.0271(4) Uani 1 1 d .
F2 F 0.78437(5) 0.6627(2) 0.97981(7) 0.0198(4) Uani 1 1 d .
F3 F 0.82177(5) 0.6865(2) 0.90395(8) 0.0233(4) Uani 1 1 d .
O1 O 0.70807(6) 0.6902(3) 0.89967(9) 0.0213(4) Uani 1 1 d .
O2 O 0.75379(6) 0.6922(3) 0.81833(8) 0.0190(4) Uani 1 1 d .
O3 O 0.75247(7) 0.4485(3) 0.88375(10) 0.0294(5) Uani 1 1 d .

loop_
_atom_site_aniso_label
_atom_site_aniso_U_11
_atom_site_aniso_U_22
_atom_site_aniso_U_33
_atom_site_aniso_U_23
_atom_site_aniso_U_13
_atom_site_aniso_U_12
Rh1 0.00728(12) 0.00738(12) 0.00637(12) -0.00062(7) -0.00108(8) -0.00061(7)
Cl1 0.0178(3) 0.0118(3) 0.0111(3) 0.0009(2) -0.0029(2) 0.0020(2)
N1 0.0079(9) 0.0075(10) 0.0073(9) -0.0003(7) -0.0002(7) -0.0004(8)
N2 0.0104(10) 0.0089(10) 0.0067(9) -0.0024(8) -0.0001(7) -0.0017(8)
N3 0.0115(10) 0.0102(10) 0.0096(10) -0.0036(8) -0.0008(8) -0.0045(8)
C1 0.0117(12) 0.0092(12) 0.0060(11) 0.0002(8) -0.0005(9) 0.0017(9)
C2 0.0092(11) 0.0098(12) 0.0099(11) -0.0007(9) -0.0007(9) -0.0021(9)
C3 0.0114(12) 0.0099(11) 0.0130(12) -0.0006(9) -0.0017(9) -0.0008(9)
C4 0.0144(12) 0.0100(12) 0.0080(11) -0.0006(9) -0.0032(9) 0.0034(9)
C5 0.0193(14) 0.0135(13) 0.0127(12) -0.0024(10) -0.0037(10) 0.0019(10)
C6 0.0284(16) 0.0198(15) 0.0109(12) -0.0031(10) -0.0033(11) 0.0071(11)
C7 0.0242(14) 0.0241(15) 0.0095(12) -0.0002(10) 0.0062(10) 0.0039(12)
C8 0.0197(13) 0.0194(14) 0.0100(12) -0.0002(10) 0.0037(10) -0.0013(11)
C9 0.0131(12) 0.0123(12) 0.0078(11) 0.0006(9) 0.0003(9) 0.0029(10)
C10 0.0084(11) 0.0081(11) 0.0109(11) 0.0023(9) 0.0014(9) 0.0014(9)
C11 0.0108(11) 0.0145(13) 0.0079(11) -0.0011(9) 0.0034(9) -0.0016(10)
C12 0.0139(12) 0.0125(12) 0.0066(10) -0.0009(9) 0.0020(9) -0.0005(10)
C13 0.0098(12) 0.0179(13) 0.0114(12) -0.0010(9) 0.0009(9) 0.0001(10)
C14 0.0146(12) 0.0166(13) 0.0094(11) -0.0027(10) 0.0028(9) -0.0034(10)
C15 0.0177(13) 0.0106(12) 0.0110(12) 0.0033(9) 0.0028(9) -0.0008(10)
C16 0.0111(12) 0.0133(12) 0.0105(11) -0.0003(9) 0.0020(9) 0.0014(10)
C17 0.0126(12) 0.0144(13) 0.0152(12) 0.0009(10) -0.0017(10) 0.0005(10)
C18 0.0174(14) 0.0172(13) 0.0170(13) 0.0009(10) 0.0017(10) -0.0062(11)
C19 0.0164(13) 0.0156(13) 0.0163(12) 0.0038(10) -0.0016(10) 0.0007(10)
C20 0.0142(12) 0.0135(12) 0.0069(11) -0.0022(9) 0.0026(9) -0.0012(10)
C21 0.0124(12) 0.0154(13) 0.0122(12) -0.0003(10) 0.0014(9) -0.0060(10)
C22 0.0080(11) 0.0114(12) 0.0121(11) -0.0037(9) -0.0041(9) -0.0015(9)
C23 0.0108(11) 0.0117(12) 0.0095(11) -0.0018(9) -0.0066(9) -0.0018(9)
C24 0.0145(12) 0.0106(12) 0.0071(11) 0.0017(9) -0.0048(9) 0.0015(9)
C25 0.0085(11) 0.0108(12) 0.0140(12) -0.0032(9) -0.0038(9) 0.0032(9)
C26 0.0134(12) 0.0119(12) 0.0139(12) -0.0021(9) 0.0004(10) -0.0043(9)
C27 0.0182(13) 0.0104(12) 0.0125(12) -0.0009(9) -0.0007(10) -0.0022(10)
C28 0.0151(13) 0.0156(13) 0.0107(12) -0.0038(9) -0.0006(10) 0.0011(10)
C29 0.0117(12) 0.0158(13) 0.0153(12) -0.0048(10) -0.0009(9) 0.0019(10)
C30 0.0137(12) 0.0127(12) 0.0135(12) -0.0006(10) -0.0019(9) -0.0008(10)
S1 0.0114(3) 0.0133(3) 0.0101(3) -0.0022(2) -0.0018(2) 0.0001(2)
F1 0.0395(11) 0.0120(8) 0.0287(9) -0.0022(7) -0.0124(8) -0.0025(7)
F2 0.0210(9) 0.0295(10) 0.0087(7) 0.0006(6) -0.0025(6) 0.0036(7)
F3 0.0097(8) 0.0391(11) 0.0211(9) 0.0051(7) -0.0001(6) -0.0016(7)
O1 0.0121(9) 0.0386(13) 0.0132(9) 0.0003(8) 0.0005(7) 0.0034(9)
O2 0.0165(10) 0.0314(12) 0.0089(9) -0.0012(8) 0.0003(7) 0.0023(8)
O3 0.0398(13) 0.0145(10) 0.0330(12) -0.0042(9) -0.0126(10) -0.0010(9)

loop_
_atom_type_symbol
_atom_type_description
_atom_type_scat_dispersion_real
_atom_type_scat_dispersion_imag
_atom_type_scat_source
C C 0.0015 0.0009 'International Tables Vol C Tables 4.2.6.8 and 6.1.1.4'
H H 0.0000 0.0000 'International Tables Vol C Tables 4.2.6.8 and 6.1.1.4'
N N 0.0030 0.0019 'International Tables Vol C Tables 4.2.6.8 and 6.1.1.4'
O O 0.0056 0.0036 'International Tables Vol C Tables 4.2.6.8 and 6.1.1.4'
F F 0.0096 0.0061 'International Tables Vol C Tables 4.2.6.8 and 6.1.1.4'
S S 0.0826 0.0763 'International Tables Vol C Tables 4.2.6.8 and 6.1.1.4'
Cl Cl 0.0998 0.0984 'International Tables Vol C Tables 4.2.6.8 and 6.1.1.4'
Rh Rh -2.5280 0.5964 'International Tables Vol C Tables 4.2.6.8 and 6.1.1.4'

loop_
_geom_angle_atom_site_label_1
_geom_angle_atom_site_label_2
_geom_angle_atom_site_label_3
_geom_angle
C1 Rh1 C25 91.58(10)
C1 Rh1 C24 97.51(9)
C25 Rh1 C24 38.83(10)
C1 Rh1 C22 164.32(10)
C25 Rh1 C22 97.42(10)
C24 Rh1 C22 81.88(9)
C1 Rh1 C23 159.09(10)
C25 Rh1 C23 80.99(9)
C24 Rh1 C23 88.93(9)
C22 Rh1 C23 36.32(9)
C1 Rh1 Cl1 86.95(7)
C25 Rh1 Cl1 147.91(7)
C24 Rh1 Cl1 172.20(7)
C22 Rh1 Cl1 92.09(7)
C23 Rh1 Cl1 89.11(7)
C10 N1 C2 120.8(2)
C10 N1 C1 128.9(2)
C2 N1 C1 110.27(19)
C1 N2 N3 113.79(19)
C1 N2 C20 127.2(2)
N3 N2 C20 118.9(2)
C2 N3 N2 106.71(19)
C2 N3 C21 128.0(2)
N2 N3 C21 123.5(2)
N2 C1 N1 102.6(2)
N2 C1 Rh1 121.83(17)
N1 C1 Rh1 135.31(18)
N3 C2 C3 130.2(2)
N3 C2 N1 106.6(2)
C3 C2 N1 123.2(2)
C2 C3 C4 117.4(2)
C2 C3 H3 121.3
C4 C3 H3 121.3
C3 C4 C5 121.8(2)
C3 C4 C9 119.7(2)
C5 C4 C9 118.5(2)
C6 C5 C4 120.6(3)
C6 C5 H5 119.7
C4 C5 H5 119.7
C5 C6 C7 121.1(3)
C5 C6 H6 119.4
C7 C6 H6 119.4
C8 C7 C6 120.5(3)
C8 C7 H7 119.8
C6 C7 H7 119.8
C7 C8 C9 120.7(3)
C7 C8 H8 119.6
C9 C8 H8 119.6
C10 C9 C8 120.2(2)
C10 C9 C4 121.3(2)
C8 C9 C4 118.5(2)
N1 C10 C9 117.4(2)
N1 C10 C11 121.4(2)
C9 C10 C11 121.2(2)
C16 C11 C12 121.4(2)
C16 C11 C10 116.7(2)
C12 C11 C10 120.8(2)
C13 C12 C11 118.1(2)
C13 C12 C17 120.7(2)
C11 C12 C17 121.1(2)
C14 C13 C12 122.0(2)
C14 C13 H13 119.0
C12 C13 H13 119.0
C13 C14 C15 118.5(2)
C13 C14 C18 121.4(2)
C15 C14 C18 120.1(2)
C14 C15 C16 121.7(2)
C14 C15 H15 119.2
C16 C15 H15 119.2
C15 C16 C11 118.2(2)
C15 C16 C19 119.9(2)
C11 C16 C19 121.8(2)
C12 C17 H17A 109.5
C12 C17 H17B 109.5
H17A C17 H17B 109.5
C12 C17 H17C 109.5
H17A C17 H17C 109.5
H17B C17 H17C 109.5
C14 C18 H18A 109.5
C14 C18 H18B 109.5
H18A C18 H18B 109.5
C14 C18 H18C 109.5
H18A C18 H18C 109.5
H18B C18 H18C 109.5
C16 C19 H19A 109.5
C16 C19 H19B 109.5
H19A C19 H19B 109.5
C16 C19 H19C 109.5
H19A C19 H19C 109.5
H19B C19 H19C 109.5
N2 C20 H20A 109.5
N2 C20 H20B 109.5
H20A C20 H20B 109.5
N2 C20 H20C 109.5
H20A C20 H20C 109.5
H20B C20 H20C 109.5
N3 C21 H21A 109.5
N3 C21 H21B 109.5
H21A C21 H21B 109.5
N3 C21 H21C 109.5
H21A C21 H21C 109.5
H21B C21 H21C 109.5
C23 C22 C26 124.5(2)
C23 C22 Rh1 72.77(14)
C26 C22 Rh1 109.22(16)
C23 C22 H22 114.2
C26 C22 H22 114.2
Rh1 C22 H22 114.2
C22 C23 C28 123.8(2)
C22 C23 Rh1 70.91(14)
C28 C23 Rh1 112.26(16)
C22 C23 H23 114.1
C28 C23 H23 114.1
Rh1 C23 H23 114.1
C25 C24 C27 124.6(2)
C25 C24 Rh1 69.63(14)
C27 C24 Rh1 113.37(17)
C25 C24 H24 113.8
C27 C24 H24 113.8
Rh1 C24 H24 113.8
C24 C25 C29 125.9(2)
C24 C25 Rh1 71.54(14)
C29 C25 Rh1 110.29(16)
C24 C25 H25 113.7
C29 C25 H25 113.7
Rh1 C25 H25 113.7
C22 C26 C27 113.2(2)
C22 C26 H26A 108.9
C27 C26 H26A 108.9
C22 C26 H26B 108.9
C27 C26 H26B 108.9
H26A C26 H26B 107.7
C24 C27 C26 113.4(2)
C24 C27 H27A 108.9
C26 C27 H27A 108.9
C24 C27 H27B 108.9
C26 C27 H27B 108.9
H27A C27 H27B 107.7
C23 C28 C29 110.4(2)
C23 C28 H28A 109.6
C29 C28 H28A 109.6
C23 C28 H28B 109.6
C29 C28 H28B 109.6
H28A C28 H28B 108.1
C25 C29 C28 113.4(2)
C25 C29 H29A 108.9
C28 C29 H29A 108.9
C25 C29 H29B 108.9
C28 C29 H29B 108.9
H29A C29 H29B 107.7
F2 C30 F1 108.2(2)
F2 C30 F3 107.4(2)
F1 C30 F3 107.3(2)
F2 C30 S1 111.79(18)
F1 C30 S1 111.25(18)
F3 C30 S1 110.68(18)
O1 S1 O2 113.79(12)
O1 S1 O3 116.37(14)
O2 S1 O3 114.62(14)
O1 S1 C30 104.20(12)
O2 S1 C30 102.80(12)
O3 S1 C30 102.67(13)

loop_
_geom_bond_atom_site_label_1
_geom_bond_atom_site_label_2
_geom_bond_distance
Rh1 C1 2.015(2)
Rh1 C25 2.109(2)
Rh1 C24 2.134(2)
Rh1 C22 2.187(2)
Rh1 C23 2.211(2)
Rh1 Cl1 2.3827(6)
N1 C10 1.384(3)
N1 C2 1.387(3)
N1 C1 1.412(3)
N2 C1 1.320(3)
N2 N3 1.378(3)
N2 C20 1.465(3)
N3 C2 1.339(3)
N3 C21 1.462(3)
C2 C3 1.378(3)
C3 C4 1.385(4)
C3 H3 0.9300
C4 C5 1.434(3)
C4 C9 1.439(4)
C5 C6 1.353(4)
C5 H5 0.9300
C6 C7 1.422(4)
C6 H6 0.9300
C7 C8 1.356(4)
C7 H7 0.9300
C8 C9 1.438(4)
C8 H8 0.9300
C9 C10 1.391(3)
C10 C11 1.492(3)
C11 C16 1.401(4)
C11 C12 1.402(4)
C12 C13 1.392(4)
C12 C17 1.503(4)
C13 C14 1.392(4)
C13 H13 0.9300
C14 C15 1.393(4)
C14 C18 1.507(4)
C15 C16 1.399(4)
C15 H15 0.9300
C16 C19 1.509(4)
C17 H17A 0.9600
C17 H17B 0.9600
C17 H17C 0.9600
C18 H18A 0.9600
C18 H18B 0.9600
C18 H18C 0.9600
C19 H19A 0.9600
C19 H19B 0.9600
C19 H19C 0.9600
C20 H20A 0.9600
C20 H20B 0.9600
C20 H20C 0.9600
C21 H21A 0.9600
C21 H21B 0.9600
C21 H21C 0.9600
C22 C23 1.371(4)
C22 C26 1.509(4)
C22 H22 0.9800
C23 C28 1.518(4)
C23 H23 0.9800
C24 C25 1.411(4)
C24 C27 1.518(4)
C24 H24 0.9800
C25 C29 1.512(3)
C25 H25 0.9800
C26 C27 1.553(4)
C26 H26A 0.9700
C26 H26B 0.9700
C27 H27A 0.9700
C27 H27B 0.9700
C28 C29 1.539(4)
C28 H28A 0.9700
C28 H28B 0.9700
C29 H29A 0.9700
C29 H29B 0.9700
C30 F2 1.325(3)
C30 F1 1.335(3)
C30 F3 1.341(3)
C30 S1 1.828(3)
S1 O1 1.437(2)
S1 O2 1.442(2)
S1 O3 1.443(2)

loop_
_geom_torsion_atom_site_label_1
_geom_torsion_atom_site_label_2
_geom_torsion_atom_site_label_3
_geom_torsion_atom_site_label_4
_geom_torsion
C1 N2 N3 C2 1.5(3)
C20 N2 N3 C2 177.7(2)
C1 N2 N3 C21 167.4(2)
C20 N2 N3 C21 -16.4(3)
N3 N2 C1 N1 0.0(3)
C20 N2 C1 N1 -175.8(2)
N3 N2 C1 Rh1 174.60(16)
C20 N2 C1 Rh1 -1.2(3)
C10 N1 C1 N2 178.9(2)
C2 N1 C1 N2 -1.5(3)
C10 N1 C1 Rh1 5.4(4)
C2 N1 C1 Rh1 -175.0(2)
C25 Rh1 C1 N2 69.7(2)
C24 Rh1 C1 N2 108.2(2)
C22 Rh1 C1 N2 -165.1(3)
C23 Rh1 C1 N2 1.2(4)
Cl1 Rh1 C1 N2 -78.2(2)
C25 Rh1 C1 N1 -117.8(2)
C24 Rh1 C1 N1 -79.3(2)
C22 Rh1 C1 N1 7.4(5)
C23 Rh1 C1 N1 173.7(2)
Cl1 Rh1 C1 N1 94.3(2)
N2 N3 C2 C3 176.8(3)
C21 N3 C2 C3 11.9(4)
N2 N3 C2 N1 -2.4(3)
C21 N3 C2 N1 -167.3(2)
C10 N1 C2 N3 -177.9(2)
C1 N1 C2 N3 2.5(3)
C10 N1 C2 C3 2.8(4)
C1 N1 C2 C3 -176.8(2)
N3 C2 C3 C4 179.4(3)
N1 C2 C3 C4 -1.6(4)
C2 C3 C4 C5 177.4(2)
C2 C3 C4 C9 -2.3(4)
C3 C4 C5 C6 177.7(3)
C9 C4 C5 C6 -2.6(4)
C4 C5 C6 C7 0.2(4)
C5 C6 C7 C8 1.6(4)
C6 C7 C8 C9 -0.9(4)
C7 C8 C9 C10 176.3(3)
C7 C8 C9 C4 -1.5(4)
C3 C4 C9 C10 5.2(4)
C5 C4 C9 C10 -174.5(2)
C3 C4 C9 C8 -177.1(2)
C5 C4 C9 C8 3.2(4)
C2 N1 C10 C9 0.0(3)
C1 N1 C10 C9 179.5(2)
C2 N1 C10 C11 -176.6(2)
C1 N1 C10 C11 2.9(4)
C8 C9 C10 N1 178.4(2)
C4 C9 C10 N1 -3.9(4)
C8 C9 C10 C11 -5.0(4)
C4 C9 C10 C11 172.7(2)
N1 C10 C11 C16 99.4(3)
C9 C10 C11 C16 -77.1(3)
N1 C10 C11 C12 -92.5(3)
C9 C10 C11 C12 91.0(3)
C16 C11 C12 C13 -3.8(4)
C10 C11 C12 C13 -171.3(2)
C16 C11 C12 C17 173.2(2)
C10 C11 C12 C17 5.6(4)
C11 C12 C13 C14 1.6(4)
C17 C12 C13 C14 -175.4(2)
C12 C13 C14 C15 0.3(4)
C12 C13 C14 C18 179.8(2)
C13 C14 C15 C16 -0.1(4)
C18 C14 C15 C16 -179.6(2)
C14 C15 C16 C11 -2.0(4)
C14 C15 C16 C19 174.5(2)
C12 C11 C16 C15 4.0(4)
C10 C11 C16 C15 172.0(2)
C12 C11 C16 C19 -172.4(2)
C10 C11 C16 C19 -4.4(3)
C1 Rh1 C22 C23 171.8(3)
C25 Rh1 C22 C23 -63.64(16)
C24 Rh1 C22 C23 -99.34(16)
Cl1 Rh1 C22 C23 85.64(14)
C1 Rh1 C22 C26 -66.9(4)
C25 Rh1 C22 C26 57.66(18)
C24 Rh1 C22 C26 21.97(17)
C23 Rh1 C22 C26 121.3(2)
Cl1 Rh1 C22 C26 -153.05(16)
C26 C22 C23 C28 2.7(4)
Rh1 C22 C23 C28 104.5(2)
C26 C22 C23 Rh1 -101.8(2)
C1 Rh1 C23 C22 -173.8(2)
C25 Rh1 C23 C22 115.89(17)
C24 Rh1 C23 C22 77.70(16)
Cl1 Rh1 C23 C22 -94.75(14)
C1 Rh1 C23 C28 66.6(3)
C25 Rh1 C23 C28 -3.74(18)
C24 Rh1 C23 C28 -41.94(19)
C22 Rh1 C23 C28 -119.6(3)
Cl1 Rh1 C23 C28 145.62(18)
C1 Rh1 C24 C25 -83.15(15)
C22 Rh1 C24 C25 112.66(15)
C23 Rh1 C24 C25 76.89(15)
Cl1 Rh1 C24 C25 152.4(4)
C1 Rh1 C24 C27 156.87(18)
C25 Rh1 C24 C27 -120.0(2)
C22 Rh1 C24 C27 -7.32(18)
C23 Rh1 C24 C27 -43.09(18)
Cl1 Rh1 C24 C27 32.4(6)
C27 C24 C25 C29 2.8(4)
Rh1 C24 C25 C29 -102.1(2)
C27 C24 C25 Rh1 104.9(2)
C1 Rh1 C25 C24 100.03(15)
C22 Rh1 C25 C24 -67.11(15)
C23 Rh1 C25 C24 -99.61(15)
Cl1 Rh1 C25 C24 -173.19(11)
C1 Rh1 C25 C29 -137.57(19)
C24 Rh1 C25 C29 122.4(2)
C22 Rh1 C25 C29 55.29(19)
C23 Rh1 C25 C29 22.79(18)
Cl1 Rh1 C25 C29 -50.8(2)
C23 C22 C26 C27 49.0(3)
Rh1 C22 C26 C27 -32.9(2)
C25 C24 C27 C26 -89.3(3)
Rh1 C24 C27 C26 -8.6(3)
C22 C26 C27 C24 28.0(3)
C22 C23 C28 C29 -97.0(3)
Rh1 C23 C28 C29 -15.7(3)
C24 C25 C29 C28 42.1(4)
Rh1 C25 C29 C28 -39.4(3)
C23 C28 C29 C25 36.1(3)
F2 C30 S1 O1 66.8(2)
F1 C30 S1 O1 -54.2(2)
F3 C30 S1 O1 -173.45(18)
F2 C30 S1 O2 -174.19(18)
F1 C30 S1 O2 64.8(2)
F3 C30 S1 O2 -54.5(2)
F2 C30 S1 O3 -54.9(2)
F1 C30 S1 O3 -175.97(19)
F3 C30 S1 O3 64.8(2)
